data_4311622
loop_
_publ_author_name
'Hideyasu Nakajima'
'Mao Katsuhara'
'Minoru Ashizawa'
'Tadashi Kawamoto'
'Takehiko Mori'

_publ_section_title
;
 Ferromagnetic Anomaly Associated with the Antiferromagnetic Transitions
 in (Donor)[Ni(mnt)2]-Type Charge-Transfer Salts
;
_journal_name_full 'Inorganic Chemistry'
_journal_page_first 6075
_journal_page_last 6082
_journal_paper_doi 10.1021/ic049670m
_journal_volume 43
_journal_year 2004
_chemical_formula_sum 'C20 H12 N4 Ni S8 Se2'
_chemical_formula_weight 781.44
_space_group_IT_number 2
_symmetry_cell_setting triclinic
_symmetry_Int_Tables_number 2
_symmetry_space_group_name_Hall '-P 1'
_symmetry_space_group_name_H-M 'P -1'
_cell_angle_alpha 89.39(8)
_cell_angle_beta 106.44(6)
_cell_angle_gamma 90.4(1)
_cell_formula_units_Z 2
_cell_length_a 9.071(8)
_cell_length_b 24.69(4)
_cell_length_c 6.081(4)
_cell_measurement_reflns_used 25
_cell_measurement_temperature 293.2
_cell_measurement_theta_max 14.8
_cell_measurement_theta_min 12.6
_cell_volume 1306(3)
_computing_cell_refinement WinAFC
_computing_data_collection WinAFC
_computing_data_reduction 'teXsan Ver. 1.10'
_computing_publication_material 'teXsan Ver. 1.10'
_computing_structure_refinement 'teXsan Ver. 1.10'
_computing_structure_solution SIR92
_diffrn_measured_fraction_theta_full 0.9973
_diffrn_measured_fraction_theta_max 0.9973
_diffrn_measurement_device_type 'Rigaku AFC7R'
_diffrn_measurement_method \w
_diffrn_radiation_type 'Mo K\a'
_diffrn_radiation_wavelength 0.7107
_diffrn_reflns_av_R_equivalents 0.102
_diffrn_reflns_limit_h_max 12
_diffrn_reflns_limit_h_min -12
_diffrn_reflns_limit_k_max 34
_diffrn_reflns_limit_k_min -34
_diffrn_reflns_limit_l_max 8
_diffrn_reflns_limit_l_min 0
_diffrn_reflns_number 16662
_diffrn_reflns_theta_full 30.07
_diffrn_reflns_theta_max 30.07
_diffrn_standards_decay_% 3.97
_diffrn_standards_interval_count 150
_diffrn_standards_number 3
_exptl_absorpt_coefficient_mu 4.191
_exptl_absorpt_correction_T_max 0.433
_exptl_absorpt_correction_T_min 0.333
_exptl_absorpt_correction_type psi-scan
_exptl_absorpt_process_details '(North, Phillips & Mathews, 1968)'
_exptl_crystal_colour colorless
_exptl_crystal_density_diffrn 1.987
_exptl_crystal_density_method 'not measured'
_exptl_crystal_description prismatic
_exptl_crystal_size_max 0.200
_exptl_crystal_size_mid 0.200
_exptl_crystal_size_min 0.200
_refine_diff_density_max 1.39
_refine_diff_density_min -1.17
_refine_ls_extinction_method none
_refine_ls_goodness_of_fit_ref 1.267
_refine_ls_hydrogen_treatment noref
_refine_ls_number_parameters 310
_refine_ls_number_reflns 7650
_refine_ls_R_factor_gt 0.0825
_refine_ls_shift/su_max 0.0032
_refine_ls_structure_factor_coef Fsqd
_refine_ls_weighting_details 'w = 1/[\s^2^(Fo^2^) + (0.06100(Max(Fo^2^,0) + 2Fc^2^)/3)^2^]'
_refine_ls_weighting_scheme calc
_refine_ls_wR_factor_ref 0.2266
_reflns_number_gt 2880
_reflns_number_total 7650
_reflns_threshold_expression F^2^>2.0\s(F^2^)
_cod_data_source_file ic049670msi20040604_051905_2.cif
_cod_data_source_block (ChSTF)[Ni(mnt)2]
_cod_original_cell_volume 1305(2)
_cod_original_sg_symbol_H-M 'P -1         '
_cod_original_formula_sum 'C20 H12 N4 Ni S8 Se2 '
_cod_database_code 4311622

loop_
_symmetry_equiv_pos_as_xyz
x,y,z
-x,-y,-z

loop_
_atom_site_label
_atom_site_type_symbol
_atom_site_fract_x
_atom_site_fract_y
_atom_site_fract_z
_atom_site_U_iso_or_equiv
_atom_site_adp_type
_atom_site_occupancy
_atom_site_calc_flag
_atom_site_refinement_flags
_atom_site_disorder_assembly
_atom_site_disorder_group
Se1 Se 0.5337(1) 0.38764(5) 0.6089(2) 0.0616(3) Uani 1.00 d . . .
Se2 Se 0.3075(1) 0.39160(4) 0.1107(2) 0.0567(3) Uani 1.00 d . . .
Ni1 Ni 0.0528(1) 0.28231(5) 0.2498(2) 0.0444(3) Uani 1.00 d . . .
S1 S 0.7982(4) 0.1656(1) 0.3890(5) 0.0781(10) Uani 1.00 d . . .
S2 S 0.5357(4) 0.1723(1) -0.1400(6) 0.087(1) Uani 1.00 d . . .
S3 S 0.6641(3) 0.2708(1) 0.4675(5) 0.0589(8) Uani 1.00 d . . .
S4 S 0.4451(3) 0.2747(1) 0.0170(5) 0.0632(8) Uani 1.00 d . . .
S5 S 0.2080(3) 0.2253(1) 0.4611(4) 0.0566(8) Uani 1.00 d . . .
S6 S 0.0209(3) 0.2336(1) -0.0483(4) 0.0549(8) Uani 1.00 d . . .
S7 S 0.0959(3) 0.3327(1) 0.5452(4) 0.0515(7) Uani 1.00 d . . .
S8 S -0.1210(3) 0.3355(1) 0.0492(4) 0.0536(7) Uani 1.00 d . . .
N1 N 0.355(1) 0.0857(4) 0.439(2) 0.079(4) Uani 1.00 d . . .
N2 N 0.117(1) 0.0990(4) -0.226(2) 0.074(3) Uani 1.00 d . . .
N3 N -0.020(1) 0.4607(4) 0.752(2) 0.078(3) Uani 1.00 d . . .
N4 N -0.327(1) 0.4615(4) 0.087(2) 0.071(3) Uani 1.00 d . . .
C1 C 0.881(2) 0.056(1) 0.235(4) 0.18(1) Uani 1.00 d . . .
C2 C 0.741(5) 0.0308(8) 0.038(5) 0.55(2) Uani 1.00 d . . .
C3 C 0.773(2) 0.0483(9) 0.353(3) 0.164(9) Uani 1.00 d . . .
C4 C 0.696(3) 0.0981(8) -0.074(4) 0.25(1) Uani 1.00 d . . .
C5 C 0.7010 0.1133 0.2333 0.55(2) Uani 1.00 d . . .
C6 C 0.5976 0.1009 0.0249 0.23(1) Uani 1.00 d . . .
C7 C 0.667(1) 0.2174(4) 0.290(2) 0.055(3) Uani 1.00 d . . .
C8 C 0.563(1) 0.2187(4) 0.078(2) 0.053(3) Uani 1.00 d . . .
C9 C 0.521(1) 0.3068(4) 0.273(2) 0.047(3) Uani 1.00 d . . .
C10 C 0.461(1) 0.3535(4) 0.322(2) 0.047(3) Uani 1.00 d . . .
C11 C 0.395(1) 0.4447(4) 0.528(2) 0.058(3) Uani 1.00 d . . .
C12 C 0.299(1) 0.4462(4) 0.311(2) 0.060(3) Uani 1.00 d . . .
C13 C 0.291(1) 0.1247(4) 0.369(2) 0.053(3) Uani 1.00 d . . .
C14 C 0.122(1) 0.1343(4) -0.101(2) 0.054(3) Uani 1.00 d . . .
C15 C 0.209(1) 0.1730(4) 0.282(2) 0.051(3) Uani 1.00 d . . .
C16 C 0.125(1) 0.1771(4) 0.050(2) 0.046(3) Uani 1.00 d . . .
C17 C -0.027(1) 0.3855(4) 0.454(2) 0.044(3) Uani 1.00 d . . .
C18 C -0.1258(10) 0.3867(4) 0.234(2) 0.044(3) Uani 1.00 d . . .
C19 C -0.026(1) 0.4272(4) 0.616(2) 0.054(3) Uani 1.00 d . . .
C20 C -0.233(1) 0.4291(4) 0.156(2) 0.054(3) Uani 1.00 d . . .
H1 H 0.9752 0.0367 0.2867 0.2047 Uiso 1.00 calc . . .
H2 H 0.9074 0.0937 0.2129 0.2047 Uiso 1.00 calc . . .
H3 H 0.7647 0.0014 -0.0366 0.5620 Uiso 1.00 calc . . .
H4 H 0.6562 0.0183 0.1070 0.5620 Uiso 1.00 calc . . .
H5 H 0.7031 0.0181 0.3060 0.1766 Uiso 1.00 calc . . .
H6 H 0.8080 0.0466 0.5201 0.1766 Uiso 1.00 calc . . .
H7 H 0.7982 0.1199 -0.0435 0.2158 Uiso 1.00 calc . . .
H8 H 0.6778 0.0954 -0.2534 0.2158 Uiso 1.00 calc . . .
H9 H 0.6227 0.1141 0.3091 0.5020 Uiso 1.00 calc . . .
H10 H 0.5235 0.0730 0.0153 0.2251 Uiso 1.00 calc . . .
H11 H 0.3919 0.4730 0.6374 0.0689 Uiso 1.00 calc . . .
H12 H 0.2275 0.4759 0.2615 0.0695 Uiso 1.00 calc . . .

loop_
_atom_site_aniso_label
_atom_site_aniso_U_11
_atom_site_aniso_U_22
_atom_site_aniso_U_33
_atom_site_aniso_U_12
_atom_site_aniso_U_13
_atom_site_aniso_U_23
Se1 0.0574(7) 0.0695(7) 0.0452(6) 0.0169(6) -0.0069(5) -0.0075(5)
Se2 0.0488(7) 0.0624(7) 0.0468(6) 0.0200(5) -0.0065(5) -0.0006(5)
Ni1 0.0407(7) 0.0505(7) 0.0354(6) 0.0165(5) -0.0004(5) -0.0022(5)
S1 0.072(2) 0.070(2) 0.067(2) 0.036(2) -0.023(2) -0.010(1)
S2 0.091(2) 0.068(2) 0.073(2) 0.037(2) -0.026(2) -0.022(2)
S3 0.050(2) 0.061(2) 0.051(2) 0.021(1) -0.010(1) -0.001(1)
S4 0.055(2) 0.056(2) 0.059(2) 0.022(1) -0.017(1) -0.012(1)
S5 0.057(2) 0.062(2) 0.041(1) 0.030(1) -0.004(1) -0.004(1)
S6 0.063(2) 0.055(2) 0.039(1) 0.020(1) 0.000(1) -0.003(1)
S7 0.051(2) 0.055(2) 0.038(1) 0.019(1) -0.005(1) -0.004(1)
S8 0.052(2) 0.058(2) 0.039(1) 0.021(1) -0.006(1) -0.007(1)
N1 0.068(7) 0.089(7) 0.076(7) 0.032(6) 0.009(6) 0.003(6)
N2 0.089(8) 0.070(6) 0.062(6) 0.016(5) 0.017(6) -0.017(5)
N3 0.100(8) 0.068(6) 0.054(6) 0.024(6) 0.000(6) -0.012(5)
N4 0.063(6) 0.070(6) 0.070(6) 0.030(5) -0.001(5) 0.008(5)
C1 0.05(1) 0.34(3) 0.14(2) 0.06(2) 0.00(1) -0.09(2)
C2 0.89(9) 0.11(2) 0.30(4) 0.23(3) -0.43(5) -0.12(2)
C3 0.14(2) 0.18(2) 0.11(1) -0.04(2) -0.06(1) 0.07(1)
C4 0.31(3) 0.17(2) 0.14(2) -0.17(2) -0.15(2) 0.10(1)
C5 0.85(8) 0.13(2) 0.30(3) 0.27(3) -0.46(4) -0.15(2)
C6 0.17(2) 0.35(3) 0.11(2) 0.22(2) -0.09(1) -0.13(2)
C7 0.045(6) 0.060(6) 0.050(6) 0.021(5) -0.005(5) 0.003(5)
C8 0.043(6) 0.053(6) 0.051(6) 0.010(5) -0.006(5) -0.008(5)
C9 0.039(5) 0.040(5) 0.056(6) 0.005(4) 0.003(5) -0.006(4)
C10 0.037(5) 0.053(6) 0.043(5) 0.011(4) -0.003(4) 0.007(4)
C11 0.059(7) 0.047(6) 0.068(7) 0.010(5) 0.016(6) -0.017(5)
C12 0.065(7) 0.044(6) 0.062(7) 0.020(5) 0.004(6) 0.004(5)
C13 0.047(6) 0.056(6) 0.045(6) 0.015(5) -0.002(5) -0.004(5)
C14 0.043(6) 0.058(7) 0.054(6) 0.013(5) -0.001(5) -0.002(5)
C15 0.036(5) 0.063(6) 0.051(6) 0.020(5) 0.006(5) -0.007(5)
C16 0.045(6) 0.049(6) 0.044(5) 0.017(4) 0.010(5) -0.003(4)
C17 0.037(5) 0.049(6) 0.038(5) 0.015(4) -0.003(4) 0.002(4)
C18 0.031(5) 0.053(6) 0.040(5) 0.014(4) -0.003(4) -0.004(4)
C19 0.050(6) 0.057(7) 0.054(6) 0.019(5) 0.012(5) 0.011(5)
C20 0.057(7) 0.058(6) 0.045(6) 0.007(5) 0.010(5) -0.012(5)

loop_
_atom_type_symbol
_atom_type_description
_atom_type_scat_dispersion_real
_atom_type_scat_dispersion_imag
_atom_type_scat_source
H H 0.000 0.000
;International Tables for Crystallography
(1992, Vol. C, Table 6.1.1.2)
;
N N 0.006 0.003
;International Tables for Crystallography
(1992, Vol. C, Tables 4.2.6.8 and 6.1.1.1)
;
S S 0.125 0.123
;International Tables for Crystallography
(1992, Vol. C, Tables 4.2.6.8 and 6.1.1.1)
;
C C 0.003 0.002
;International Tables for Crystallography
(1992, Vol. C, Tables 4.2.6.8 and 6.1.1.1)
;
Ni Ni 0.339 1.112
;International Tables for Crystallography
(1992, Vol. C, Tables 4.2.6.8 and 6.1.1.1)
;
Se Se -0.093 2.226
;International Tables for Crystallography
(1992, Vol. C, Tables 4.2.6.8 and 6.1.1.1)
;

loop_
_geom_angle_atom_site_label_1
_geom_angle_atom_site_label_2
_geom_angle_atom_site_label_3
_geom_angle
_geom_angle_site_symmetry_1
_geom_angle_site_symmetry_2
_geom_angle_site_symmetry_3
_geom_angle_publ_flag
C10 SE1 C11 93.8(4) . 1_555 1_555 yes
C10 SE2 C12 94.6(4) . 1_555 1_555 yes
C5 S1 C7 100.0(4) . 1_555 1_555 yes
C6 S2 C8 104.0(4) . 1_555 1_555 yes
C7 S3 C9 96.2(4) . 1_555 1_555 yes
C8 S4 C9 96.7(4) . 1_555 1_555 yes
C2 C1 C3 79(2) . 1_555 1_555 yes
C1 C2 C3 45(1) . 1_555 1_555 yes
C1 C2 C4 87(1) . 1_555 1_555 yes
C3 C2 C4 96(1) . 1_555 1_555 yes
C1 C3 C2 55(1) . 1_555 1_555 yes
C1 C3 C5 84(1) . 1_555 1_555 yes
C2 C3 C5 82.6(8) . 1_555 1_555 yes
C2 C4 C5 83(1) . 1_555 1_555 yes
C2 C4 C6 89(2) . 1_555 1_555 yes
C5 C4 C6 46.6(9) . 1_555 1_555 yes
S1 C5 C3 112.4(6) . 1_555 1_555 yes
S1 C5 C4 124.9(5) . 1_555 1_555 yes
S1 C5 C6 142.63(10) . 1_555 1_555 yes
C3 C5 C4 96(1) . 1_555 1_555 yes
C3 C5 C6 104.1(6) . 1_555 1_555 yes
C4 C5 C6 39.6(8) . 1_555 1_555 yes
S2 C6 C4 87.3(9) . 1_555 1_555 yes
S2 C6 C5 106.28(8) . 1_555 1_555 yes
C4 C6 C5 93.8(7) . 1_555 1_555 yes
S1 C7 S3 118.9(5) . 1_555 1_555 yes
S1 C7 C8 124.3(8) . 1_555 1_555 yes
S3 C7 C8 116.8(7) . 1_555 1_555 yes
S2 C8 S4 115.3(5) . 1_555 1_555 yes
S2 C8 C7 128.6(8) . 1_555 1_555 yes
S4 C8 C7 116.0(8) . 1_555 1_555 yes
S3 C9 S4 114.2(5) . 1_555 1_555 yes
S3 C9 C10 123.9(7) . 1_555 1_555 yes
S4 C9 C10 121.6(7) . 1_555 1_555 yes
SE1 C10 SE2 114.0(5) . 1_555 1_555 yes
SE1 C10 C9 122.7(7) . 1_555 1_555 yes
SE2 C10 C9 123.3(7) . 1_555 1_555 yes
SE1 C11 C12 118.2(7) . 1_555 1_555 yes
SE2 C12 C11 119.4(7) . 1_555 1_555 yes
N1 C13 C15 179(1) . 1_555 1_555 yes
N2 C14 C16 178(1) . 1_555 1_555 yes
S5 C15 C13 119.8(7) . 1_555 1_555 yes
S5 C15 C16 119.7(7) . 1_555 1_555 yes
C13 C15 C16 120.5(9) . 1_555 1_555 yes
S6 C16 C14 119.3(7) . 1_555 1_555 yes
S6 C16 C15 119.8(7) . 1_555 1_555 yes
C14 C16 C15 120.8(8) . 1_555 1_555 yes
S7 C17 C18 120.8(7) . 1_555 1_555 yes
S7 C17 C19 117.3(6) . 1_555 1_555 yes
C18 C17 C19 121.9(8) . 1_555 1_555 yes
S8 C18 C17 119.6(7) . 1_555 1_555 yes
S8 C18 C20 118.2(7) . 1_555 1_555 yes
C17 C18 C20 122.2(8) . 1_555 1_555 yes
N3 C19 C17 177(1) . 1_555 1_555 yes
N4 C20 C18 176(1) . 1_555 1_555 yes

loop_
_geom_bond_atom_site_label_1
_geom_bond_atom_site_label_2
_geom_bond_distance
_geom_bond_site_symmetry_1
_geom_bond_site_symmetry_2
_geom_bond_publ_flag
NI1 S5 2.141(3) . . yes
NI1 S6 2.135(3) . . yes
NI1 S7 2.137(3) . . yes
NI1 S8 2.146(3) . . yes
SE1 C10 1.887(10) . . yes
SE1 C11 1.864(10) . . yes
SE2 C10 1.861(8) . . yes
SE2 C12 1.84(1) . . yes
S1 C5 1.696(3) . . yes
S1 C7 1.738(9) . . yes
S2 C6 2.020(3) . . yes
S2 C8 1.726(10) . . yes
S3 C7 1.72(1) . . yes
S3 C9 1.735(9) . . yes
S4 C8 1.726(9) . . yes
S4 C9 1.712(10) . . yes
S5 C15 1.699(10) . . yes
S6 C16 1.697(9) . . yes
S7 C17 1.705(9) . . yes
S8 C18 1.711(9) . . yes
N1 C13 1.14(1) . . yes
N2 C14 1.15(1) . . yes
N3 C19 1.17(1) . . yes
N4 C20 1.16(1) . . yes
C1 C2 1.61(3) . . yes
C1 C3 1.38(3) . . yes
C2 C3 1.91(4) . . yes
C2 C4 1.80(3) . . yes
C3 C5 1.80(2) . . yes
C4 C5 1.90(3) . . yes
C4 C6 1.21(4) . . yes
C5 C6 1.3817(3) . . yes
C7 C8 1.36(1) . . yes
C9 C10 1.35(1) . . yes
C11 C12 1.36(1) . . yes
C13 C15 1.43(1) . . yes
C14 C16 1.40(1) . . yes
C15 C16 1.40(1) . . yes
C17 C18 1.38(1) . . yes
C17 C19 1.43(1) . . yes
C18 C20 1.42(1) . . yes

loop_
_geom_contact_atom_site_label_1
_geom_contact_atom_site_label_2
_geom_contact_distance
_geom_contact_site_symmetry_1
_geom_contact_site_symmetry_2
_geom_contact_publ_flag
SE1 N4 3.372(10) . 1_656 ?
SE1 C20 3.555(10) . 1_656 ?
SE2 N3 3.577(10) . 1_554 ?
S1 N2 3.57(1) . 1_656 ?
S2 N1 3.39(1) . 1_554 ?
S2 C13 3.392(10) . 1_554 ?
S2 S5 3.513(4) . 1_554 ?
N1 N2 3.37(1) . 1_556 ?
N2 C13 3.33(1) . 1_554 ?
N2 C2 3.52(2) . 2_655 ?
N2 C1 3.54(2) . 1_454 ?
N3 C12 3.37(1) . 2_566 ?
N3 C20 3.49(1) . 2_566 ?
N3 N3 3.53(2) . 2_567 ?
N3 N4 3.57(2) . 2_566 ?
N4 C12 3.36(1) . 2_565 ?
N4 C11 3.49(1) . 2_566 ?
N4 N4 3.57(2) . 2_465 ?
C11 C11 3.39(2) . 2_666 ?
